data_7150256
loop_
_publ_author_name
'Pesquet, Anthony'
'Da\"ich, Adam'
'Decroix, Bernard'
'Van Hijfte, Luc'

_publ_section_title
;
 Acid-catalysed formation of tricyclic N,S-acetals in imidazolinone
 series based on the use of the unprecedented N-acyliminium ion cascade
 reaction involving transposition, heterocyclisation and
 pi-cyclisation.
;
_journal_issue 21
_journal_name_full 'Organic &amp; biomolecular chemistry'
_journal_page_first 3937
_journal_page_last 3947
_journal_paper_doi 10.1039/b508214e
_journal_volume 3
_journal_year 2005
_chemical_formula_sum 'C12 H14 N2 O S'
_chemical_formula_weight 234.31
_chemical_name_systematic
;
?
;
_space_group_IT_number 14
_symmetry_cell_setting monoclinic
_symmetry_space_group_name_Hall '-P 2ybc'
_symmetry_space_group_name_H-M 'P 1 21/c 1'
_atom_sites_solution_hydrogens geom
_atom_sites_solution_primary direct
_atom_sites_solution_secondary difmap
_audit_creation_method SHELXL-97
_cell_angle_alpha 90.00
_cell_angle_beta 103.69(3)
_cell_angle_gamma 90.00
_cell_formula_units_Z 4
_cell_length_a 7.569(4)
_cell_length_b 18.652(2)
_cell_length_c 8.388(2)
_cell_measurement_temperature 293(2)
_cell_volume 1150.6(7)
_computing_structure_refinement 'SHELXL-97 (Sheldrick, 1997)'
_computing_structure_solution 'SHELXS-97 (Sheldrick, 1990)'
_diffrn_ambient_temperature 293(2)
_diffrn_measured_fraction_theta_full 1.000
_diffrn_measured_fraction_theta_max 1.000
_diffrn_radiation_monochromator graphite
_diffrn_radiation_source 'fine-focus sealed tube'
_diffrn_radiation_type MoK\a
_diffrn_radiation_wavelength 0.71069
_diffrn_reflns_av_R_equivalents 0.0184
_diffrn_reflns_av_sigmaI/netI 0.0325
_diffrn_reflns_limit_h_max 9
_diffrn_reflns_limit_h_min 0
_diffrn_reflns_limit_k_max 23
_diffrn_reflns_limit_k_min 0
_diffrn_reflns_limit_l_max 10
_diffrn_reflns_limit_l_min -10
_diffrn_reflns_number 2687
_diffrn_reflns_theta_full 26.97
_diffrn_reflns_theta_max 26.97
_diffrn_reflns_theta_min 2.18
_exptl_absorpt_coefficient_mu 0.261
_exptl_crystal_colour colourless
_exptl_crystal_density_diffrn 1.353
_exptl_crystal_density_method 'not measured'
_exptl_crystal_description block
_exptl_crystal_F_000 496
_exptl_crystal_size_max 0.45
_exptl_crystal_size_mid 0.32
_exptl_crystal_size_min 0.32
_refine_diff_density_max 0.274
_refine_diff_density_min -0.214
_refine_diff_density_rms 0.040
_refine_ls_extinction_coef 0.009(2)
_refine_ls_extinction_expression Fc^*^=kFc[1+0.001xFc^2^\l^3^/sin(2\q)]^-1/4^
_refine_ls_extinction_method SHELXL
_refine_ls_goodness_of_fit_ref 1.043
_refine_ls_hydrogen_treatment mixed
_refine_ls_matrix_type full
_refine_ls_number_parameters 149
_refine_ls_number_reflns 2505
_refine_ls_number_restraints 0
_refine_ls_restrained_S_all 1.043
_refine_ls_R_factor_all 0.0555
_refine_ls_R_factor_gt 0.0358
_refine_ls_shift/su_max 0.000
_refine_ls_shift/su_mean 0.000
_refine_ls_structure_factor_coef Fsqd
_refine_ls_weighting_details 'calc w=1/[\s^2^(Fo^2^)+(0.0571P)^2^+0.0458P] where P=(Fo^2^+2Fc^2^)/3'
_refine_ls_weighting_scheme calc
_refine_ls_wR_factor_gt 0.0944
_refine_ls_wR_factor_ref 0.0996
_reflns_number_gt 1868
_reflns_number_total 2505
_reflns_threshold_expression >2sigma(I)
_cod_data_source_file b508214e.txt
_cod_data_source_block cap
_cod_original_sg_symbol_H-M P21/c
_cod_database_code 7150256

loop_
_symmetry_equiv_pos_as_xyz
'x, y, z'
'-x, y+1/2, -z+1/2'
'-x, -y, -z'
'x, -y-1/2, z-1/2'

loop_
_atom_site_label
_atom_site_type_symbol
_atom_site_fract_x
_atom_site_fract_y
_atom_site_fract_z
_atom_site_U_iso_or_equiv
_atom_site_adp_type
_atom_site_occupancy
_atom_site_symmetry_multiplicity
_atom_site_calc_flag
_atom_site_refinement_flags
_atom_site_disorder_assembly
_atom_site_disorder_group
S1 S 0.75037(7) 0.01727(2) 0.05984(5) 0.04643(16) Uani 1 1 d . . .
O1 O 0.56632(16) 0.20718(6) 0.27030(14) 0.0443(3) Uani 1 1 d . . .
N1 N 0.80522(18) 0.12835(7) 0.27200(15) 0.0350(3) Uani 1 1 d . . .
N2 N 0.7019(2) 0.19371(7) 0.05061(17) 0.0412(3) Uani 1 1 d . . .
H21 H 0.646(3) 0.2258(10) -0.012(2) 0.050 Uiso 1 1 d . . .
C1 C 0.7287(2) -0.02424(8) 0.2449(2) 0.0393(4) Uani 1 1 d . . .
C2 C 0.6820(2) -0.09742(9) 0.2341(3) 0.0486(4) Uani 1 1 d . . .
H2 H 0.6683 -0.1213 0.1346 0.058 Uiso 1 1 calc R . .
C3 C 0.6562(2) -0.13428(10) 0.3700(3) 0.0566(5) Uani 1 1 d . . .
H3 H 0.6238 -0.1825 0.3608 0.068 Uiso 1 1 calc R . .
C4 C 0.6785(3) -0.09984(10) 0.5192(3) 0.0541(5) Uani 1 1 d . . .
H4 H 0.6633 -0.1248 0.6110 0.065 Uiso 1 1 calc R . .
C5 C 0.7236(2) -0.02761(9) 0.5308(2) 0.0468(4) Uani 1 1 d . . .
H5 H 0.7369 -0.0043 0.6310 0.056 Uiso 1 1 calc R . .
C6 C 0.7497(2) 0.01107(8) 0.3949(2) 0.0375(4) Uani 1 1 d . . .
C7 C 0.7977(2) 0.08994(8) 0.42089(19) 0.0386(4) Uani 1 1 d . . .
H7A H 0.7083 0.1129 0.4699 0.046 Uiso 1 1 calc R . .
H7B H 0.9150 0.0939 0.4981 0.046 Uiso 1 1 calc R . .
C8 C 0.6777(2) 0.17957(8) 0.20294(18) 0.0351(4) Uani 1 1 d . . .
C9 C 0.8653(2) 0.15833(8) 0.02023(19) 0.0382(4) Uani 1 1 d . . .
C10 C 0.8830(2) 0.09670(8) 0.14680(18) 0.0350(3) Uani 1 1 d . . .
H10 H 1.0109 0.0842 0.1913 0.042 Uiso 1 1 calc R . .
C11 C 0.8366(3) 0.13468(10) -0.1577(2) 0.0468(4) Uani 1 1 d . . .
H11A H 0.7320 0.1040 -0.1860 0.056 Uiso 1 1 calc R . .
H11B H 0.9419 0.1091 -0.1716 0.056 Uiso 1 1 calc R . .
H11C H 0.8177 0.1761 -0.2278 0.056 Uiso 1 1 calc R . .
C12 C 1.0312(3) 0.20757(10) 0.0685(2) 0.0542(5) Uani 1 1 d . . .
H12A H 1.0475 0.2219 0.1810 0.065 Uiso 1 1 calc R . .
H12B H 1.0126 0.2493 -0.0004 0.065 Uiso 1 1 calc R . .
H12C H 1.1374 0.1824 0.0552 0.065 Uiso 1 1 calc R . .

loop_
_atom_site_aniso_label
_atom_site_aniso_U_11
_atom_site_aniso_U_22
_atom_site_aniso_U_33
_atom_site_aniso_U_23
_atom_site_aniso_U_13
_atom_site_aniso_U_12
S1 0.0622(3) 0.0362(2) 0.0408(2) -0.00689(17) 0.0121(2) -0.00617(19)
O1 0.0528(7) 0.0353(6) 0.0485(7) 0.0000(5) 0.0198(6) 0.0074(5)
N1 0.0446(8) 0.0290(6) 0.0315(6) 0.0005(5) 0.0094(5) 0.0020(5)
N2 0.0516(9) 0.0367(7) 0.0367(7) 0.0067(6) 0.0131(6) 0.0113(6)
C1 0.0331(8) 0.0328(9) 0.0504(10) 0.0030(7) 0.0066(7) 0.0013(6)
C2 0.0435(10) 0.0337(9) 0.0665(12) -0.0030(8) 0.0089(9) -0.0026(7)
C3 0.0429(10) 0.0349(9) 0.0877(15) 0.0126(10) 0.0070(10) -0.0037(7)
C4 0.0445(10) 0.0477(10) 0.0680(13) 0.0240(9) 0.0089(9) -0.0018(8)
C5 0.0439(10) 0.0475(10) 0.0474(10) 0.0123(8) 0.0075(8) 0.0034(7)
C6 0.0329(8) 0.0344(8) 0.0436(8) 0.0066(7) 0.0055(7) 0.0034(6)
C7 0.0485(10) 0.0351(8) 0.0319(8) 0.0018(6) 0.0086(7) 0.0023(7)
C8 0.0419(9) 0.0264(7) 0.0366(8) -0.0018(6) 0.0082(7) -0.0014(6)
C9 0.0438(9) 0.0350(8) 0.0366(8) 0.0009(6) 0.0114(7) 0.0017(7)
C10 0.0371(8) 0.0327(8) 0.0343(8) -0.0010(6) 0.0067(6) 0.0023(6)
C11 0.0582(11) 0.0466(10) 0.0381(9) 0.0013(7) 0.0164(8) 0.0061(8)
C12 0.0605(12) 0.0502(10) 0.0551(11) -0.0013(8) 0.0198(9) -0.0123(9)

loop_
_atom_type_symbol
_atom_type_description
_atom_type_scat_dispersion_real
_atom_type_scat_dispersion_imag
_atom_type_scat_source
C C 0.0033 0.0016 'International Tables Vol C Tables 4.2.6.8 and 6.1.1.4'
H H 0.0000 0.0000 'International Tables Vol C Tables 4.2.6.8 and 6.1.1.4'
N N 0.0061 0.0033 'International Tables Vol C Tables 4.2.6.8 and 6.1.1.4'
O O 0.0106 0.0060 'International Tables Vol C Tables 4.2.6.8 and 6.1.1.4'
S S 0.1246 0.1234 'International Tables Vol C Tables 4.2.6.8 and 6.1.1.4'

loop_
_geom_angle_atom_site_label_1
_geom_angle_atom_site_label_2
_geom_angle_atom_site_label_3
_geom_angle
_geom_angle_site_symmetry_1
_geom_angle_site_symmetry_3
_geom_angle_publ_flag
C1 S1 C10 99.14(7) . . ?
C8 N1 C10 109.95(12) . . ?
C8 N1 C7 122.35(13) . . ?
C10 N1 C7 121.91(12) . . ?
C8 N2 C9 112.34(14) . . ?
C8 N2 H21 124.2(13) . . ?
C9 N2 H21 122.1(13) . . ?
C6 C1 C2 119.29(16) . . ?
C6 C1 S1 124.58(12) . . ?
C2 C1 S1 116.10(14) . . ?
C3 C2 C1 120.72(18) . . ?
C3 C2 H2 119.6 . . ?
C1 C2 H2 119.6 . . ?
C4 C3 C2 120.30(17) . . ?
C4 C3 H3 119.8 . . ?
C2 C3 H3 119.8 . . ?
C3 C4 C5 119.37(18) . . ?
C3 C4 H4 120.3 . . ?
C5 C4 H4 120.3 . . ?
C4 C5 C6 121.47(18) . . ?
C4 C5 H5 119.3 . . ?
C6 C5 H5 119.3 . . ?
C1 C6 C5 118.83(15) . . ?
C1 C6 C7 124.00(14) . . ?
C5 C6 C7 117.17(15) . . ?
N1 C7 C6 114.27(13) . . ?
N1 C7 H7A 108.7 . . ?
C6 C7 H7A 108.7 . . ?
N1 C7 H7B 108.7 . . ?
C6 C7 H7B 108.7 . . ?
H7A C7 H7B 107.6 . . ?
O1 C8 N2 127.47(15) . . ?
O1 C8 N1 125.53(14) . . ?
N2 C8 N1 106.99(13) . . ?
N2 C9 C11 111.57(14) . . ?
N2 C9 C12 110.76(14) . . ?
C11 C9 C12 110.57(14) . . ?
N2 C9 C10 98.82(12) . . ?
C11 C9 C10 115.24(13) . . ?
C12 C9 C10 109.36(13) . . ?
N1 C10 C9 102.17(11) . . ?
N1 C10 S1 109.82(11) . . ?
C9 C10 S1 112.04(10) . . ?
N1 C10 H10 110.8 . . ?
C9 C10 H10 110.8 . . ?
S1 C10 H10 110.8 . . ?
C9 C11 H11A 109.5 . . ?
C9 C11 H11B 109.5 . . ?
H11A C11 H11B 109.5 . . ?
C9 C11 H11C 109.5 . . ?
H11A C11 H11C 109.5 . . ?
H11B C11 H11C 109.5 . . ?
C9 C12 H12A 109.5 . . ?
C9 C12 H12B 109.5 . . ?
H12A C12 H12B 109.5 . . ?
C9 C12 H12C 109.5 . . ?
H12A C12 H12C 109.5 . . ?
H12B C12 H12C 109.5 . . ?

loop_
_geom_bond_atom_site_label_1
_geom_bond_atom_site_label_2
_geom_bond_distance
_geom_bond_site_symmetry_2
_geom_bond_publ_flag
S1 C1 1.7770(17) . ?
S1 C10 1.8407(16) . ?
O1 C8 1.2334(19) . ?
N1 C8 1.384(2) . ?
N1 C10 1.4458(19) . ?
N1 C7 1.4525(19) . ?
N2 C8 1.359(2) . ?
N2 C9 1.476(2) . ?
N2 H21 0.84(2) . ?
C1 C6 1.395(2) . ?
C1 C2 1.407(2) . ?
C2 C3 1.384(3) . ?
C2 H2 0.9300 . ?
C3 C4 1.381(3) . ?
C3 H3 0.9300 . ?
C4 C5 1.388(2) . ?
C4 H4 0.9300 . ?
C5 C6 1.402(2) . ?
C5 H5 0.9300 . ?
C6 C7 1.519(2) . ?
C7 H7A 0.9700 . ?
C7 H7B 0.9700 . ?
C9 C11 1.522(2) . ?
C9 C12 1.531(2) . ?
C9 C10 1.549(2) . ?
C10 H10 0.9800 . ?
C11 H11A 0.9600 . ?
C11 H11B 0.9600 . ?
C11 H11C 0.9600 . ?
C12 H12A 0.9600 . ?
C12 H12B 0.9600 . ?
C12 H12C 0.9600 . ?

loop_
_geom_torsion_atom_site_label_1
_geom_torsion_atom_site_label_2
_geom_torsion_atom_site_label_3
_geom_torsion_atom_site_label_4
_geom_torsion
_geom_torsion_site_symmetry_1
_geom_torsion_site_symmetry_2
_geom_torsion_site_symmetry_3
_geom_torsion_site_symmetry_4
_geom_torsion_publ_flag
C10 S1 C1 C6 20.25(15) . . . . ?
C10 S1 C1 C2 -161.60(13) . . . . ?
C6 C1 C2 C3 0.3(3) . . . . ?
S1 C1 C2 C3 -178.01(14) . . . . ?
C1 C2 C3 C4 -0.9(3) . . . . ?
C2 C3 C4 C5 1.2(3) . . . . ?
C3 C4 C5 C6 -0.9(3) . . . . ?
C2 C1 C6 C5 0.0(2) . . . . ?
S1 C1 C6 C5 178.14(12) . . . . ?
C2 C1 C6 C7 -179.31(15) . . . . ?
S1 C1 C6 C7 -1.2(2) . . . . ?
C4 C5 C6 C1 0.3(3) . . . . ?
C4 C5 C6 C7 179.67(16) . . . . ?
C8 N1 C7 C6 110.46(16) . . . . ?
C10 N1 C7 C6 -40.0(2) . . . . ?
C1 C6 C7 N1 5.1(2) . . . . ?
C5 C6 C7 N1 -174.27(14) . . . . ?
C9 N2 C8 O1 171.55(15) . . . . ?
C9 N2 C8 N1 -7.46(17) . . . . ?
C10 N1 C8 O1 166.87(15) . . . . ?
C7 N1 C8 O1 13.3(2) . . . . ?
C10 N1 C8 N2 -14.09(16) . . . . ?
C7 N1 C8 N2 -167.68(13) . . . . ?
C8 N2 C9 C11 145.23(15) . . . . ?
C8 N2 C9 C12 -91.15(16) . . . . ?
C8 N2 C9 C10 23.54(16) . . . . ?
C8 N1 C10 C9 28.20(15) . . . . ?
C7 N1 C10 C9 -178.07(13) . . . . ?
C8 N1 C10 S1 -90.86(13) . . . . ?
C7 N1 C10 S1 62.87(16) . . . . ?
N2 C9 C10 N1 -29.35(14) . . . . ?
C11 C9 C10 N1 -148.33(14) . . . . ?
C12 C9 C10 N1 86.41(16) . . . . ?
N2 C9 C10 S1 88.13(13) . . . . ?
C11 C9 C10 S1 -30.85(17) . . . . ?
C12 C9 C10 S1 -156.11(12) . . . . ?
C1 S1 C10 N1 -45.74(12) . . . . ?
C1 S1 C10 C9 -158.54(11) . . . . ?

loop_
_cod_related_entry_id
_cod_related_entry_database
_cod_related_entry_code
1 ChemSpider 9768615
